data_4345276
loop_
_publ_author_name
'Peters, Garvin M.'
'Winegrad, Jacob B.'
'Gau, Michael R.'
'Imler, Gregory H.'
'Xu, Beibei'
'Ren, Shenqiang'
'Wayland, Bradford B.'
'Zdilla, Michael J.'

_publ_section_title
;
 Synthesis and Structure of
 2,5-Bis[N-(2,6-mesityl)iminomethyl]pyrrolylcobalt(II): Evidence for
 One-Electron-Oxidized, Redox Noninnocent Ligand Behavior.
;
_journal_issue 6
_journal_name_full 'Inorganic chemistry'
_journal_page_first 3377
_journal_page_last 3385
_journal_paper_doi 10.1021/acs.inorgchem.6b02898
_journal_volume 56
_journal_year 2017
_chemical_formula_moiety 'C24 H27 N3'
_chemical_formula_sum 'C24 H27 N3'
_chemical_formula_weight 357.48
_chemical_name_systematic
;
(1E,1'E)-1,1'-(1H-pyrrole-2,5-diyl)bis(N-phenylmethanimine)
;
_space_group_crystal_system monoclinic
_space_group_IT_number 14
_space_group_name_Hall '-P 2yn'
_space_group_name_H-M_alt 'P 1 21/n 1'
_symmetry_space_group_name_Hall '-P 2yn'
_symmetry_space_group_name_H-M 'P 1 21/n 1'
_atom_sites_solution_hydrogens mixed
_atom_sites_solution_primary direct
_atom_sites_solution_secondary difmap
_audit_creation_date 2016-11-18
_audit_creation_method
;
Olex2 1.2
(compiled 2016.11.07 svn.r3352 for OlexSys, GUI svn.r5261)
;
_cell_angle_alpha 90
_cell_angle_beta 118.462(4)
_cell_angle_gamma 90
_cell_formula_units_Z 4
_cell_length_a 8.1829(14)
_cell_length_b 34.929(6)
_cell_length_c 8.2568(15)
_cell_measurement_reflns_used 1468
_cell_measurement_temperature 100(2)
_cell_measurement_theta_max 23.487
_cell_measurement_theta_min 2.866
_cell_volume 2074.7(6)
_computing_cell_refinement 'SAINT (Bruker AXS)'
_computing_data_collection 'COSMO (Bruker AXS)'
_computing_data_reduction 'SADABS (Bruker AXS)'
_computing_molecular_graphics 'Olex2 (Dolomanov et al., 2009)'
_computing_publication_material 'Olex2 (Dolomanov et al., 2009)'
_computing_structure_refinement 'XL (Sheldrick, 2008)'
_computing_structure_solution 'XS (Sheldrick, 2008)'
_diffrn_ambient_temperature 100.02
_diffrn_measured_fraction_theta_full 0.999
_diffrn_measured_fraction_theta_max 0.998
_diffrn_measurement_device_type 'Bruker Kappa APEX II DUO'
_diffrn_measurement_method '\f \w scans'
_diffrn_radiation_type MoK\a
_diffrn_radiation_wavelength 0.71073
_diffrn_reflns_av_R_equivalents 0.0585
_diffrn_reflns_av_unetI/netI 0.0790
_diffrn_reflns_Laue_measured_fraction_full 0.999
_diffrn_reflns_Laue_measured_fraction_max 0.998
_diffrn_reflns_limit_h_max 10
_diffrn_reflns_limit_h_min -9
_diffrn_reflns_limit_k_max 31
_diffrn_reflns_limit_k_min -43
_diffrn_reflns_limit_l_max 10
_diffrn_reflns_limit_l_min -10
_diffrn_reflns_number 11993
_diffrn_reflns_point_group_measured_fraction_full 0.999
_diffrn_reflns_point_group_measured_fraction_max 0.998
_diffrn_reflns_theta_full 25.242
_diffrn_reflns_theta_max 26.354
_diffrn_reflns_theta_min 2.332
_diffrn_source 'sealed tube'
_exptl_absorpt_coefficient_mu 0.068
_exptl_absorpt_correction_T_max 0.7454
_exptl_absorpt_correction_T_min 0.6604
_exptl_absorpt_correction_type multi-scan
_exptl_absorpt_process_details
;
12173 Corrected reflections written to file mo_1797_0m.hkl
 Estimated minimum and maximum transmission:  0.6604  0.7454
 The ratio of these values is more reliable than their absolute values!
 Additional spherical absorption correction applied with mu*r =  0.2000
 Lambda/2 correction factor = 0.0015
;
_exptl_crystal_colour yellow
_exptl_crystal_density_diffrn 1.144
_exptl_crystal_description plate
_exptl_crystal_F_000 768
_exptl_crystal_size_max 0.198
_exptl_crystal_size_mid 0.164
_exptl_crystal_size_min 0.04
_refine_diff_density_max 0.274
_refine_diff_density_min -0.262
_refine_diff_density_rms 0.047
_refine_ls_extinction_method none
_refine_ls_goodness_of_fit_ref 1.006
_refine_ls_hydrogen_treatment mixed
_refine_ls_matrix_type full
_refine_ls_number_parameters 254
_refine_ls_number_reflns 4232
_refine_ls_number_restraints 0
_refine_ls_restrained_S_all 1.006
_refine_ls_R_factor_all 0.1052
_refine_ls_R_factor_gt 0.0534
_refine_ls_shift/su_max 0.000
_refine_ls_shift/su_mean 0.000
_refine_ls_structure_factor_coef Fsqd
_refine_ls_weighting_details 'w=1/[\s^2^(Fo^2^)+(0.0499P)^2^+0.2847P] where P=(Fo^2^+2Fc^2^)/3'
_refine_ls_weighting_scheme calc
_refine_ls_wR_factor_gt 0.1050
_refine_ls_wR_factor_ref 0.1222
_reflns_Friedel_coverage 0.000
_reflns_number_gt 2653
_reflns_number_total 4232
_reflns_threshold_expression 'I > 2\s(I)'
_cod_data_source_file ic6b02898_si_002.cif
_cod_data_source_block Mes2pyrH
_cod_depositor_comments 'Adding full bibliography for 4345276--4345278.cif.'
_cod_database_code 4345276
_shelxl_version_number 2014/6
_shelx_space_group_comment
;
The symmetry employed for this shelxl refinement is uniquely defined
by the following loop, which should always be used as a source of
symmetry information in preference to the above space-group names.
They are only intended as comments.
;
_shelx_estimated_absorpt_t_max 0.997
_shelx_estimated_absorpt_t_min 0.987
_olex2_refinement_description
;
1. Fixed Uiso
 At 1.2 times of:
  All C(H) groups
 At 1.5 times of:
  All C(H,H,H) groups
2.a Aromatic/amide H refined with riding coordinates:
 C3(H3), C4(H4), C6(H6), C20(H20), C18(H18), C1(H1), C9(H9), C11(H11)
2.b Idealised Me refined as rotating group:
 C22(H22A,H22B,H22C), C23(H23A,H23B,H23C), C24(H24A,H24B,H24C), C15(H15A,H15B,
 H15C), C14(H14A,H14B,H14C), C13(H13A,H13B,H13C)
;
_olex2_submission_special_instructions 'No special instructions were received'

loop_
_space_group_symop_operation_xyz
'x, y, z'
'-x+1/2, y+1/2, -z+1/2'
'-x, -y, -z'
'x-1/2, -y-1/2, z-1/2'

loop_
_atom_site_label
_atom_site_type_symbol
_atom_site_fract_x
_atom_site_fract_y
_atom_site_fract_z
_atom_site_U_iso_or_equiv
_atom_site_adp_type
_atom_site_occupancy
_atom_site_site_symmetry_order
_atom_site_calc_flag
_atom_site_refinement_flags_posn
N2 N 0.7475(2) 0.14327(5) 0.2721(2) 0.0194(4) Uani 1 1 d .
N1 N 0.6310(2) 0.21573(5) 0.3020(2) 0.0191(4) Uani 1 1 d .
N3 N 1.0815(2) 0.09833(5) 0.4723(2) 0.0208(4) Uani 1 1 d .
C2 C 0.5797(3) 0.15737(6) 0.1436(3) 0.0189(5) Uani 1 1 d .
C3 C 0.4920(3) 0.12894(6) 0.0139(3) 0.0224(5) Uani 1 1 d .
H3 H 0.3732 0.1306 -0.0920 0.027 Uiso 1 1 calc R
C4 C 0.6106(3) 0.09731(6) 0.0678(3) 0.0244(5) Uani 1 1 d .
H4 H 0.5866 0.0735 0.0047 0.029 Uiso 1 1 calc R
C5 C 0.7691(3) 0.10659(6) 0.2286(3) 0.0192(5) Uani 1 1 d .
C6 C 0.9377(3) 0.08500(6) 0.3321(3) 0.0209(5) Uani 1 1 d .
H6 H 0.9425 0.0595 0.2943 0.025 Uiso 1 1 calc R
C16 C 1.2372(3) 0.07298(6) 0.5587(3) 0.0194(5) Uani 1 1 d .
C21 C 1.3995(3) 0.08117(6) 0.5476(3) 0.0220(5) Uani 1 1 d .
C20 C 1.5473(3) 0.05572(6) 0.6268(3) 0.0222(5) Uani 1 1 d .
H20 H 1.6564 0.0609 0.6175 0.027 Uiso 1 1 calc R
C19 C 1.5417(3) 0.02292(6) 0.7192(3) 0.0214(5) Uani 1 1 d .
C18 C 1.3820(3) 0.01645(6) 0.7355(3) 0.0207(5) Uani 1 1 d .
H18 H 1.3768 -0.0054 0.8013 0.025 Uiso 1 1 calc R
C17 C 1.2300(3) 0.04106(6) 0.6585(3) 0.0189(5) Uani 1 1 d .
C22 C 1.0623(3) 0.03395(7) 0.6864(3) 0.0257(5) Uani 1 1 d .
H22A H 1.0317 0.0574 0.7313 0.039 Uiso 1 1 calc GR
H22B H 1.0906 0.0134 0.7769 0.039 Uiso 1 1 calc GR
H22C H 0.9562 0.0264 0.5691 0.039 Uiso 1 1 calc GR
C23 C 1.7040(3) -0.00455(7) 0.8008(3) 0.0292(6) Uani 1 1 d .
H23A H 1.7279 -0.0144 0.7029 0.044 Uiso 1 1 calc GR
H23B H 1.6747 -0.0259 0.8595 0.044 Uiso 1 1 calc GR
H23C H 1.8147 0.0089 0.8928 0.044 Uiso 1 1 calc GR
C24 C 1.4110(3) 0.11621(7) 0.4483(3) 0.0342(6) Uani 1 1 d .
H24A H 1.3484 0.1113 0.3154 0.051 Uiso 1 1 calc GR
H24B H 1.5417 0.1225 0.4900 0.051 Uiso 1 1 calc GR
H24C H 1.3504 0.1377 0.4747 0.051 Uiso 1 1 calc GR
C1 C 0.5225(3) 0.19571(6) 0.1626(3) 0.0197(5) Uani 1 1 d .
H1 H 0.4064 0.2057 0.0729 0.024 Uiso 1 1 calc R
C7 C 0.5817(2) 0.25344(6) 0.3263(3) 0.0169(5) Uani 1 1 d .
C8 C 0.5578(2) 0.26019(6) 0.4812(3) 0.0176(5) Uani 1 1 d .
C9 C 0.5212(3) 0.29733(6) 0.5156(3) 0.0215(5) Uani 1 1 d .
H9 H 0.5015 0.3019 0.6184 0.026 Uiso 1 1 calc R
C10 C 0.5126(3) 0.32789(6) 0.4038(3) 0.0219(5) Uani 1 1 d .
C11 C 0.5433(3) 0.32052(6) 0.2552(3) 0.0204(5) Uani 1 1 d .
H11 H 0.5421 0.3413 0.1804 0.024 Uiso 1 1 calc R
C12 C 0.5757(2) 0.28370(6) 0.2118(3) 0.0186(5) Uani 1 1 d .
C15 C 0.6041(3) 0.27728(7) 0.0460(3) 0.0241(5) Uani 1 1 d .
H15A H 0.6976 0.2573 0.0739 0.036 Uiso 1 1 calc GR
H15B H 0.6466 0.3011 0.0155 0.036 Uiso 1 1 calc GR
H15C H 0.4864 0.2693 -0.0590 0.036 Uiso 1 1 calc GR
C14 C 0.4705(3) 0.36783(7) 0.4421(3) 0.0355(6) Uani 1 1 d .
H14A H 0.3367 0.3727 0.3699 0.053 Uiso 1 1 calc GR
H14B H 0.5385 0.3864 0.4078 0.053 Uiso 1 1 calc GR
H14C H 0.5089 0.3704 0.5736 0.053 Uiso 1 1 calc GR
C13 C 0.5716(3) 0.22725(6) 0.6047(3) 0.0241(5) Uani 1 1 d .
H13A H 0.4699 0.2092 0.5365 0.036 Uiso 1 1 calc GR
H13B H 0.5628 0.2369 0.7117 0.036 Uiso 1 1 calc GR
H13C H 0.6910 0.2142 0.6463 0.036 Uiso 1 1 calc GR
H2 H 0.823(3) 0.1566(7) 0.364(3) 0.034(7) Uiso 1 1 d .

loop_
_atom_site_aniso_label
_atom_site_aniso_U_11
_atom_site_aniso_U_22
_atom_site_aniso_U_33
_atom_site_aniso_U_23
_atom_site_aniso_U_13
_atom_site_aniso_U_12
N2 0.0175(10) 0.0204(11) 0.0176(9) -0.0035(8) 0.0063(8) 0.0010(8)
N1 0.0163(8) 0.0209(11) 0.0194(9) -0.0019(7) 0.0081(7) 0.0010(8)
N3 0.0198(9) 0.0187(11) 0.0239(9) 0.0009(8) 0.0103(8) 0.0027(8)
C2 0.0159(10) 0.0221(13) 0.0178(10) 0.0014(9) 0.0073(9) 0.0020(9)
C3 0.0189(11) 0.0223(13) 0.0205(11) -0.0034(9) 0.0050(9) 0.0013(10)
C4 0.0244(12) 0.0199(13) 0.0247(11) -0.0042(10) 0.0084(10) 0.0009(10)
C5 0.0215(11) 0.0152(12) 0.0219(11) -0.0021(9) 0.0111(9) 0.0009(9)
C6 0.0227(11) 0.0169(12) 0.0247(11) 0.0003(9) 0.0127(10) 0.0022(9)
C16 0.0184(11) 0.0185(12) 0.0182(10) -0.0043(9) 0.0060(9) 0.0024(9)
C21 0.0213(11) 0.0216(13) 0.0217(11) -0.0006(9) 0.0092(9) 0.0014(10)
C20 0.0180(11) 0.0276(14) 0.0206(11) -0.0026(10) 0.0088(9) -0.0019(10)
C19 0.0176(11) 0.0252(13) 0.0168(10) -0.0063(9) 0.0046(9) 0.0023(10)
C18 0.0217(11) 0.0187(13) 0.0171(10) -0.0003(9) 0.0055(9) -0.0013(9)
C17 0.0180(11) 0.0184(12) 0.0181(10) -0.0063(9) 0.0068(9) -0.0035(9)
C22 0.0235(12) 0.0261(14) 0.0282(12) 0.0003(10) 0.0129(10) 0.0014(10)
C23 0.0229(12) 0.0325(15) 0.0271(12) 0.0012(10) 0.0079(10) 0.0054(11)
C24 0.0282(13) 0.0309(16) 0.0433(14) 0.0097(12) 0.0169(12) 0.0020(11)
C1 0.0154(10) 0.0225(13) 0.0194(10) 0.0001(9) 0.0069(9) 0.0023(9)
C7 0.0085(9) 0.0196(12) 0.0175(10) -0.0039(9) 0.0020(8) 0.0009(9)
C8 0.0107(10) 0.0219(13) 0.0167(10) -0.0020(9) 0.0036(8) 0.0002(9)
C9 0.0171(11) 0.0284(14) 0.0182(10) -0.0042(9) 0.0077(9) 0.0019(10)
C10 0.0155(11) 0.0235(13) 0.0203(10) -0.0036(9) 0.0033(9) 0.0020(9)
C11 0.0139(10) 0.0208(13) 0.0192(10) 0.0011(9) 0.0021(9) 0.0004(9)
C12 0.0104(10) 0.0252(13) 0.0145(10) -0.0030(9) 0.0014(8) -0.0003(9)
C15 0.0192(11) 0.0320(14) 0.0216(11) 0.0016(10) 0.0101(9) 0.0024(10)
C14 0.0446(15) 0.0231(15) 0.0335(13) -0.0024(11) 0.0144(12) 0.0078(11)
C13 0.0226(11) 0.0286(14) 0.0233(11) -0.0004(10) 0.0126(10) 0.0009(10)

loop_
_atom_type_symbol
_atom_type_description
_atom_type_scat_dispersion_real
_atom_type_scat_dispersion_imag
_atom_type_scat_source
C C 0.0033 0.0016 'International Tables Vol C Tables 4.2.6.8 and 6.1.1.4'
H H 0.0000 0.0000 'International Tables Vol C Tables 4.2.6.8 and 6.1.1.4'
N N 0.0061 0.0033 'International Tables Vol C Tables 4.2.6.8 and 6.1.1.4'

loop_
_geom_angle_atom_site_label_1
_geom_angle_atom_site_label_2
_geom_angle_atom_site_label_3
_geom_angle
C2 N2 H2 121.8(16)
C5 N2 C2 110.03(17)
C5 N2 H2 128.2(16)
C1 N1 C7 120.93(17)
C6 N3 C16 116.18(18)
N2 C2 C3 107.50(19)
N2 C2 C1 120.36(18)
C3 C2 C1 132.13(19)
C2 C3 H3 126.4
C2 C3 C4 107.22(18)
C4 C3 H3 126.4
C3 C4 H4 125.9
C5 C4 C3 108.18(19)
C5 C4 H4 125.9
N2 C5 C4 107.08(18)
N2 C5 C6 122.83(18)
C4 C5 C6 129.9(2)
N3 C6 C5 123.5(2)
N3 C6 H6 118.2
C5 C6 H6 118.2
C21 C16 N3 119.11(19)
C17 C16 N3 120.50(18)
C17 C16 C21 120.35(19)
C16 C21 C24 120.62(19)
C20 C21 C16 118.5(2)
C20 C21 C24 120.82(18)
C21 C20 H20 118.7
C21 C20 C19 122.55(19)
C19 C20 H20 118.7
C20 C19 C18 117.64(19)
C20 C19 C23 121.11(19)
C18 C19 C23 121.2(2)
C19 C18 H18 119.0
C17 C18 C19 122.0(2)
C17 C18 H18 119.0
C16 C17 C22 120.87(19)
C18 C17 C16 118.73(18)
C18 C17 C22 120.38(19)
C17 C22 H22A 109.5
C17 C22 H22B 109.5
C17 C22 H22C 109.5
H22A C22 H22B 109.5
H22A C22 H22C 109.5
H22B C22 H22C 109.5
C19 C23 H23A 109.5
C19 C23 H23B 109.5
C19 C23 H23C 109.5
H23A C23 H23B 109.5
H23A C23 H23C 109.5
H23B C23 H23C 109.5
C21 C24 H24A 109.5
C21 C24 H24B 109.5
C21 C24 H24C 109.5
H24A C24 H24B 109.5
H24A C24 H24C 109.5
H24B C24 H24C 109.5
N1 C1 C2 118.80(19)
N1 C1 H1 120.6
C2 C1 H1 120.6
C8 C7 N1 117.23(18)
C8 C7 C12 120.82(19)
C12 C7 N1 121.63(18)
C7 C8 C13 119.43(19)
C9 C8 C7 118.72(19)
C9 C8 C13 121.85(18)
C8 C9 H9 119.1
C10 C9 C8 121.85(19)
C10 C9 H9 119.1
C9 C10 C14 121.1(2)
C11 C10 C9 118.1(2)
C11 C10 C14 120.9(2)
C10 C11 H11 118.8
C10 C11 C12 122.3(2)
C12 C11 H11 118.8
C7 C12 C15 121.84(19)
C11 C12 C7 118.13(18)
C11 C12 C15 120.02(19)
C12 C15 H15A 109.5
C12 C15 H15B 109.5
C12 C15 H15C 109.5
H15A C15 H15B 109.5
H15A C15 H15C 109.5
H15B C15 H15C 109.5
C10 C14 H14A 109.5
C10 C14 H14B 109.5
C10 C14 H14C 109.5
H14A C14 H14B 109.5
H14A C14 H14C 109.5
H14B C14 H14C 109.5
C8 C13 H13A 109.5
C8 C13 H13B 109.5
C8 C13 H13C 109.5
H13A C13 H13B 109.5
H13A C13 H13C 109.5
H13B C13 H13C 109.5

loop_
_geom_bond_atom_site_label_1
_geom_bond_atom_site_label_2
_geom_bond_distance
N2 C2 1.366(2)
N2 C5 1.364(3)
N2 H2 0.85(2)
N1 C1 1.276(2)
N1 C7 1.420(3)
N3 C6 1.282(2)
N3 C16 1.432(3)
C2 C3 1.384(3)
C2 C1 1.451(3)
C3 H3 0.9500
C3 C4 1.396(3)
C4 H4 0.9500
C4 C5 1.381(3)
C5 C6 1.442(3)
C6 H6 0.9500
C16 C21 1.404(3)
C16 C17 1.404(3)
C21 C20 1.388(3)
C21 C24 1.501(3)
C20 H20 0.9500
C20 C19 1.389(3)
C19 C18 1.395(3)
C19 C23 1.512(3)
C18 H18 0.9500
C18 C17 1.391(3)
C17 C22 1.517(3)
C22 H22A 0.9800
C22 H22B 0.9800
C22 H22C 0.9800
C23 H23A 0.9800
C23 H23B 0.9800
C23 H23C 0.9800
C24 H24A 0.9800
C24 H24B 0.9800
C24 H24C 0.9800
C1 H1 0.9500
C7 C8 1.402(3)
C7 C12 1.403(3)
C8 C9 1.391(3)
C8 C13 1.506(3)
C9 H9 0.9500
C9 C10 1.391(3)
C10 C11 1.389(3)
C10 C14 1.506(3)
C11 H11 0.9500
C11 C12 1.394(3)
C12 C15 1.510(3)
C15 H15A 0.9800
C15 H15B 0.9800
C15 H15C 0.9800
C14 H14A 0.9800
C14 H14B 0.9800
C14 H14C 0.9800
C13 H13A 0.9800
C13 H13B 0.9800
C13 H13C 0.9800

loop_
_geom_torsion_atom_site_label_1
_geom_torsion_atom_site_label_2
_geom_torsion_atom_site_label_3
_geom_torsion_atom_site_label_4
_geom_torsion
N2 C2 C3 C4 0.3(2)
N2 C2 C1 N1 -0.6(3)
N2 C5 C6 N3 -0.4(3)
N1 C7 C8 C9 175.96(17)
N1 C7 C8 C13 -4.3(3)
N1 C7 C12 C11 -174.08(17)
N1 C7 C12 C15 5.7(3)
N3 C16 C21 C20 -177.94(18)
N3 C16 C21 C24 0.6(3)
N3 C16 C17 C18 178.00(18)
N3 C16 C17 C22 -3.5(3)
C2 N2 C5 C4 0.2(2)
C2 N2 C5 C6 175.81(18)
C2 C3 C4 C5 -0.2(2)
C3 C2 C1 N1 177.7(2)
C3 C4 C5 N2 0.0(2)
C3 C4 C5 C6 -175.2(2)
C4 C5 C6 N3 174.1(2)
C5 N2 C2 C3 -0.3(2)
C5 N2 C2 C1 178.40(18)
C6 N3 C16 C21 111.7(2)
C6 N3 C16 C17 -70.4(2)
C16 N3 C6 C5 -179.90(18)
C16 C21 C20 C19 -1.2(3)
C21 C16 C17 C18 -4.2(3)
C21 C16 C17 C22 174.30(19)
C21 C20 C19 C18 -1.8(3)
C21 C20 C19 C23 178.88(19)
C20 C19 C18 C17 1.8(3)
C19 C18 C17 C16 1.1(3)
C19 C18 C17 C22 -177.35(18)
C17 C16 C21 C20 4.2(3)
C17 C16 C21 C24 -177.26(19)
C23 C19 C18 C17 -178.85(19)
C24 C21 C20 C19 -179.7(2)
C1 N1 C7 C8 116.4(2)
C1 N1 C7 C12 -70.0(3)
C1 C2 C3 C4 -178.2(2)
C7 N1 C1 C2 179.74(18)
C7 C8 C9 C10 -1.7(3)
C8 C7 C12 C11 -0.7(3)
C8 C7 C12 C15 179.03(17)
C8 C9 C10 C11 -0.5(3)
C8 C9 C10 C14 179.3(2)
C9 C10 C11 C12 2.2(3)
C10 C11 C12 C7 -1.6(3)
C10 C11 C12 C15 178.66(17)
C12 C7 C8 C9 2.3(3)
C12 C7 C8 C13 -177.92(17)
C14 C10 C11 C12 -177.6(2)
C13 C8 C9 C10 178.53(18)
